data_7705652
loop_
_publ_author_name
'Oh, Changjin'
'Siewe, Jo\"elle'
'Nguyen, Thao T.'
'Kawamura, Airi'
'Flores, Marco'
'Groy, Thomas L.'
'Anderson, John S.'
'Trovitch, Ryan J.'
'Baik, Mu-Hyun'

_publ_section_title
;
 The electronic structure of a \b-diketiminate manganese hydride dimer.
;
_journal_issue 41
_journal_name_full 'Dalton transactions (Cambridge, England : 2003)'
_journal_page_first 14463
_journal_page_last 14474
_journal_paper_doi 10.1039/d0dt02842h
_journal_volume 49
_journal_year 2020
_chemical_formula_moiety 'C58 H84 Mn2 N4 O2'
_chemical_formula_sum 'C58 H84 Mn2 N4 O2'
_chemical_formula_weight 979.17
_space_group_crystal_system monoclinic
_space_group_IT_number 15
_space_group_name_Hall '-C 2yc'
_space_group_name_H-M_alt 'C 1 2/c 1'
_atom_sites_solution_hydrogens mixed
_atom_sites_solution_primary direct
_atom_sites_solution_secondary difmap
_audit_update_record
;
2020-05-04 deposited with the CCDC.	2020-09-29 downloaded from the CCDC.
;
_cell_angle_alpha 90
_cell_angle_beta 91.558(2)
_cell_angle_gamma 90
_cell_formula_units_Z 4
_cell_length_a 22.969(3)
_cell_length_b 14.6534(17)
_cell_length_c 16.1143(19)
_cell_measurement_reflns_used 2760
_cell_measurement_temperature 123.00(10)
_cell_measurement_theta_max 22.2752
_cell_measurement_theta_min 2.5288
_cell_volume 5421.6(11)
_computing_cell_refinement 'SAINT V8.34A (Bruker AXS Inc., 2014)'
_computing_data_collection 'Bruker Instrument Service v2015.5.1.3'
_computing_data_reduction 'SAINT V8.34A (Bruker AXS Inc., 2014)'
_computing_molecular_graphics 'XShell ver. 6.3.1 (Bruker AXS, 2004)'
_computing_publication_material 'Bruker APEX2 v2014.11-0 (Bruker-AXS, 2014)'
_computing_structure_refinement 'SHELXL-2014/7 (Sheldrick, 2014)'
_computing_structure_solution 'SHELXTL XT-2014/4'
_diffrn_ambient_temperature 123.00(10)
_diffrn_detector_area_resol_mean 8.3330
_diffrn_measured_fraction_theta_full 0.994
_diffrn_measured_fraction_theta_max 0.994
_diffrn_measurement_device_type 'Bruker Smart APEX Diffractometer'
_diffrn_measurement_method '\w and \f scans'
_diffrn_radiation_monochromator graphite
_diffrn_radiation_type MoK\a
_diffrn_radiation_wavelength 0.71073
_diffrn_reflns_av_R_equivalents 0.0825
_diffrn_reflns_av_unetI/netI 0.0883
_diffrn_reflns_limit_h_max 27
_diffrn_reflns_limit_h_min -27
_diffrn_reflns_limit_k_max 17
_diffrn_reflns_limit_k_min -17
_diffrn_reflns_limit_l_max 19
_diffrn_reflns_limit_l_min -19
_diffrn_reflns_number 22387
_diffrn_reflns_theta_full 25.41
_diffrn_reflns_theta_max 25.41
_diffrn_reflns_theta_min 1.77
_diffrn_source 'fine-focus sealed tube'
_diffrn_source_type 'sealed tube'
_exptl_absorpt_coefficient_mu 0.509
_exptl_absorpt_correction_T_max 0.96
_exptl_absorpt_correction_T_min 0.81
_exptl_absorpt_correction_type multi-scan
_exptl_absorpt_process_details 'SADABS V2014/5 (Bruker AXS Inc.)'
_exptl_crystal_colour 'clear light yellow-green'
_exptl_crystal_density_diffrn 1.200
_exptl_crystal_density_method 'not measured'
_exptl_crystal_description 'parallelepipedal block'
_exptl_crystal_F_000 2104
_exptl_crystal_size_max 0.193
_exptl_crystal_size_mid 0.134
_exptl_crystal_size_min 0.073
_refine_diff_density_max 0.800
_refine_diff_density_min -0.294
_refine_ls_extinction_method none
_refine_ls_goodness_of_fit_ref 1.028
_refine_ls_hydrogen_treatment mixed
_refine_ls_matrix_type full
_refine_ls_number_parameters 312
_refine_ls_number_reflns 4978
_refine_ls_number_restraints 0
_refine_ls_restrained_S_all 1.028
_refine_ls_R_factor_all 0.0760
_refine_ls_R_factor_gt 0.0560
_refine_ls_shift/su_max 0.001
_refine_ls_shift/su_mean 0.000
_refine_ls_structure_factor_coef Fsqd
_refine_ls_weighting_details 'w=1/[\s^2^(Fo^2^)+(0.0607P)^2^+3.3581P] where P=(Fo^2^+2Fc^2^)/3'
_refine_ls_weighting_scheme calc
_refine_ls_wR_factor_gt 0.1343
_refine_ls_wR_factor_ref 0.1464
_reflns_number_gt 3804
_reflns_number_total 4978
_reflns_threshold_expression 'I > 2\s(I)'
_cod_data_source_file d0dt02842h2.cif
_cod_data_source_block 2iPrArBDIMnOH
_cod_depositor_comments 'Adding full bibliography for 7705652.cif.'
_cod_database_code 7705652

loop_
_space_group_symop_operation_xyz
'x, y, z'
'-x, y, -z+1/2'
'x+1/2, y+1/2, z'
'-x+1/2, y+1/2, -z+1/2'
'-x, -y, -z'
'x, -y, z-1/2'
'-x+1/2, -y+1/2, -z'
'x+1/2, -y+1/2, z-1/2'

loop_
_atom_site_type_symbol
_atom_site_label
_atom_site_fract_x
_atom_site_fract_y
_atom_site_fract_z
_atom_site_U_iso_or_equiv
_atom_site_adp_type
_atom_site_calc_flag
_atom_site_refinement_flags_adp
_atom_site_refinement_flags_occupancy
_atom_site_refinement_flags_posn
_atom_site_occupancy
_atom_site_disorder_assembly
_atom_site_disorder_group
Mn Mn1 0.69795(2) 0.68070(3) 0.50391(3) 0.02065(16) Uani d . . . 1 . .
O O1 0.73591(9) 0.78241(15) 0.57251(15) 0.0278(5) Uani d . . . 1 . .
N N1 0.69259(10) 0.54640(15) 0.54996(14) 0.0205(5) Uani d . . . 1 . .
N N2 0.61109(10) 0.67544(15) 0.45887(14) 0.0203(5) Uani d . . . 1 . .
C C1 0.65843(14) 0.38699(19) 0.54007(19) 0.0288(7) Uani d . . . 1 . .
H H1A 0.6881 0.3583 0.5061 0.043 Uiso calc U . R 1 . .
H H1B 0.6208 0.3573 0.5293 0.043 Uiso calc U . R 1 . .
H H1C 0.6695 0.3805 0.5989 0.043 Uiso calc U . R 1 . .
C C2 0.65374(13) 0.48691(18) 0.51838(17) 0.0218(6) Uani d . . . 1 . .
C C3 0.60669(12) 0.51047(19) 0.46580(18) 0.0229(6) Uani d . . . 1 . .
H H3 0.5867 0.4602 0.4411 0.027 Uiso calc U . R 1 . .
C C4 0.58415(12) 0.59642(19) 0.44361(17) 0.0219(6) Uani d . . . 1 . .
C C5 0.52435(13) 0.5952(2) 0.4017(2) 0.0298(7) Uani d . . . 1 . .
H H5A 0.4967 0.6275 0.4365 0.045 Uiso calc U . R 1 . .
H H5B 0.5115 0.5319 0.394 0.045 Uiso calc U . R 1 . .
H H5C 0.5261 0.6254 0.3476 0.045 Uiso calc U . R 1 . .
C C6 0.57860(11) 0.75726(19) 0.43899(17) 0.0206(6) Uani d . . . 1 . .
C C7 0.54230(13) 0.7951(2) 0.49933(18) 0.0265(7) Uani d . . . 1 . .
C C8 0.51039(14) 0.8721(2) 0.4786(2) 0.0318(7) Uani d . . . 1 . .
H H8 0.4849 0.8972 0.518 0.038 Uiso calc U . R 1 . .
C C9 0.51470(14) 0.9137(2) 0.4020(2) 0.0349(8) Uani d . . . 1 . .
H H9 0.4927 0.9671 0.3895 0.042 Uiso calc U . R 1 . .
C C10 0.55090(15) 0.8774(2) 0.3441(2) 0.0319(7) Uani d . . . 1 . .
H H10 0.5542 0.9067 0.2919 0.038 Uiso calc U . R 1 . .
C C11 0.58313(13) 0.7977(2) 0.36067(18) 0.0257(7) Uani d . . . 1 . .
C C12 0.53847(14) 0.7526(2) 0.58481(19) 0.0319(7) Uani d . . . 1 . .
H H12 0.555 0.6896 0.5812 0.038 Uiso calc U . R 1 . .
C C13 0.57545(17) 0.8041(3) 0.6467(2) 0.0475(10) Uani d . . . 1 . .
H H13A 0.6151 0.8093 0.6264 0.071 Uiso calc U . R 1 . .
H H13B 0.5763 0.7714 0.6998 0.071 Uiso calc U . R 1 . .
H H13C 0.5591 0.8651 0.6545 0.071 Uiso calc U . R 1 . .
C C14 0.47607(17) 0.7431(3) 0.6139(3) 0.0611(12) Uani d . . . 1 . .
H H14A 0.4757 0.7053 0.6641 0.092 Uiso calc U . R 1 . .
H H14B 0.452 0.7143 0.5701 0.092 Uiso calc U . R 1 . .
H H14C 0.4604 0.8037 0.6263 0.092 Uiso calc U . R 1 . .
C C15 0.61961(13) 0.7564(2) 0.29380(19) 0.0293(7) Uani d . . . 1 . .
H H15 0.6354 0.6971 0.3153 0.035 Uiso calc U . R 1 . .
C C16 0.67069(17) 0.8163(3) 0.2730(3) 0.0505(10) Uani d . . . 1 . .
H H16A 0.6564 0.8743 0.2501 0.076 Uiso calc U . R 1 . .
H H16B 0.6945 0.7854 0.2319 0.076 Uiso calc U . R 1 . .
H H16C 0.6943 0.8279 0.3234 0.076 Uiso calc U . R 1 . .
C C17 0.58319(16) 0.7363(3) 0.2151(2) 0.0499(10) Uani d . . . 1 . .
H H17A 0.551 0.6956 0.2286 0.075 Uiso calc U . R 1 . .
H H17B 0.6077 0.7069 0.174 0.075 Uiso calc U . R 1 . .
H H17C 0.5676 0.7935 0.1922 0.075 Uiso calc U . R 1 . .
C C18 0.73114(13) 0.51295(18) 0.61521(18) 0.0221(6) Uani d . . . 1 . .
C C19 0.78174(13) 0.46479(19) 0.59609(18) 0.0253(7) Uani d . . . 1 . .
C C20 0.81474(14) 0.4286(2) 0.6618(2) 0.0342(8) Uani d . . . 1 . .
H H20 0.8494 0.396 0.6505 0.041 Uiso calc U . R 1 . .
C C21 0.79837(15) 0.4389(2) 0.7431(2) 0.0375(8) Uani d . . . 1 . .
H H21 0.8209 0.4116 0.7868 0.045 Uiso calc U . R 1 . .
C C22 0.74929(15) 0.4888(2) 0.7611(2) 0.0347(8) Uani d . . . 1 . .
H H22 0.7385 0.4962 0.8172 0.042 Uiso calc U . R 1 . .
C C23 0.71542(13) 0.5286(2) 0.69755(18) 0.0275(7) Uani d . . . 1 . .
C C24 0.80019(13) 0.4511(2) 0.50769(19) 0.0279(7) Uani d . . . 1 . .
H H24 0.7657 0.4646 0.4704 0.033 Uiso calc U . R 1 . .
C C25 0.84845(15) 0.5173(2) 0.4856(2) 0.0385(8) Uani d . . . 1 . .
H H25A 0.8347 0.5801 0.4924 0.058 Uiso calc U . R 1 . .
H H25B 0.8592 0.5076 0.4278 0.058 Uiso calc U . R 1 . .
H H25C 0.8825 0.5069 0.5223 0.058 Uiso calc U . R 1 . .
C C26 0.81977(17) 0.3537(2) 0.4895(2) 0.0440(9) Uani d . . . 1 . .
H H26A 0.857 0.3417 0.5185 0.066 Uiso calc U . R 1 . .
H H26B 0.8244 0.3463 0.4296 0.066 Uiso calc U . R 1 . .
H H26C 0.7904 0.3106 0.5086 0.066 Uiso calc U . R 1 . .
C C27 0.66221(13) 0.5860(2) 0.71782(19) 0.0300(7) Uani d . . . 1 . .
H H27 0.6557 0.6297 0.6709 0.036 Uiso calc U . R 1 . .
C C28 0.60756(15) 0.5270(3) 0.7229(2) 0.0421(9) Uani d . . . 1 . .
H H28A 0.6004 0.4961 0.6697 0.063 Uiso calc U . R 1 . .
H H28B 0.5741 0.5657 0.7354 0.063 Uiso calc U . R 1 . .
H H28C 0.6131 0.4814 0.7669 0.063 Uiso calc U . R 1 . .
C C29 0.67040(15) 0.6422(2) 0.7966(2) 0.0404(8) Uani d . . . 1 . .
H H29A 0.6745 0.6012 0.8445 0.061 Uiso calc U . R 1 . .
H H29B 0.6365 0.6818 0.8034 0.061 Uiso calc U . R 1 . .
H H29C 0.7055 0.6797 0.7926 0.061 Uiso calc U . R 1 . .
H H1 0.7384(17) 0.792(3) 0.616(2) 0.042(13) Uiso d . . . 1 . .

loop_
_atom_site_aniso_label
_atom_site_aniso_U_11
_atom_site_aniso_U_22
_atom_site_aniso_U_33
_atom_site_aniso_U_12
_atom_site_aniso_U_13
_atom_site_aniso_U_23
Mn1 0.0178(3) 0.0196(3) 0.0246(3) -0.00211(17) 0.00020(18) 0.00166(17)
O1 0.0284(12) 0.0321(12) 0.0230(13) -0.0075(9) 0.0048(10) -0.0057(10)
N1 0.0197(12) 0.0199(12) 0.0220(13) 0.0006(10) 0.0020(10) 0.0022(10)
N2 0.0184(12) 0.0194(12) 0.0232(13) 0.0003(10) 0.0009(10) -0.0004(10)
C1 0.0333(18) 0.0218(15) 0.0310(17) -0.0027(13) -0.0027(14) 0.0013(13)
C2 0.0259(16) 0.0191(14) 0.0207(15) 0.0002(12) 0.0065(12) 0.0005(11)
C3 0.0223(16) 0.0212(15) 0.0250(16) -0.0052(12) 0.0001(12) -0.0023(12)
C4 0.0199(15) 0.0247(16) 0.0211(15) -0.0010(12) 0.0007(12) -0.0019(11)
C5 0.0236(16) 0.0298(17) 0.0358(18) -0.0005(13) -0.0052(13) -0.0046(14)
C6 0.0135(14) 0.0225(15) 0.0255(16) -0.0039(11) -0.0044(11) -0.0021(12)
C7 0.0234(16) 0.0282(16) 0.0278(17) -0.0015(13) -0.0002(13) -0.0036(13)
C8 0.0258(17) 0.0336(18) 0.0358(19) 0.0057(14) -0.0022(14) -0.0117(14)
C9 0.0377(19) 0.0255(17) 0.041(2) 0.0088(14) -0.0120(16) -0.0065(14)
C10 0.041(2) 0.0242(17) 0.0295(17) 0.0008(14) -0.0099(15) 0.0001(13)
C11 0.0242(16) 0.0269(16) 0.0256(16) -0.0024(12) -0.0058(13) -0.0028(12)
C12 0.0350(18) 0.0322(18) 0.0291(17) 0.0055(14) 0.0105(14) -0.0012(13)
C13 0.048(2) 0.059(3) 0.036(2) -0.0148(18) -0.0020(17) 0.0056(17)
C14 0.044(2) 0.094(4) 0.045(2) -0.023(2) 0.0063(19) -0.004(2)
C15 0.0280(17) 0.0318(17) 0.0282(17) 0.0010(13) 0.0015(13) 0.0003(13)
C16 0.042(2) 0.056(2) 0.053(2) -0.0124(18) 0.0078(19) -0.0003(18)
C17 0.040(2) 0.071(3) 0.039(2) 0.0033(19) 0.0009(17) -0.0225(19)
C18 0.0264(16) 0.0158(14) 0.0240(15) -0.0033(12) 0.0001(12) 0.0012(11)
C19 0.0269(16) 0.0194(15) 0.0297(17) 0.0000(12) -0.0011(13) 0.0022(12)
C20 0.0329(19) 0.0316(18) 0.038(2) 0.0046(14) -0.0065(15) 0.0010(14)
C21 0.041(2) 0.0364(19) 0.035(2) 0.0056(16) -0.0137(16) 0.0069(15)
C22 0.045(2) 0.0344(19) 0.0243(17) -0.0020(15) -0.0003(15) 0.0022(13)
C23 0.0289(17) 0.0261(16) 0.0275(17) -0.0008(13) 0.0015(13) 0.0040(13)
C24 0.0232(16) 0.0286(17) 0.0319(18) 0.0032(13) -0.0009(13) -0.0032(13)
C25 0.038(2) 0.039(2) 0.038(2) -0.0049(16) 0.0040(16) 0.0001(15)
C26 0.049(2) 0.0304(19) 0.052(2) 0.0078(16) 0.0065(18) -0.0075(16)
C27 0.0317(18) 0.0331(18) 0.0255(17) -0.0004(14) 0.0047(13) 0.0029(13)
C28 0.0307(19) 0.054(2) 0.042(2) -0.0048(16) 0.0084(16) -0.0095(17)
C29 0.036(2) 0.047(2) 0.038(2) -0.0043(16) 0.0098(16) -0.0091(16)

loop_
_atom_type_symbol
_atom_type_description
_atom_type_scat_dispersion_real
_atom_type_scat_dispersion_imag
_atom_type_scat_source
C C 0.0033 0.0016 'International Tables Vol C Tables 4.2.6.8 and 6.1.1.4'
H H 0.0000 0.0000 'International Tables Vol C Tables 4.2.6.8 and 6.1.1.4'
N N 0.0061 0.0033 'International Tables Vol C Tables 4.2.6.8 and 6.1.1.4'
O O 0.0106 0.0060 'International Tables Vol C Tables 4.2.6.8 and 6.1.1.4'
Mn Mn 0.3368 0.7283 'International Tables Vol C Tables 4.2.6.8 and 6.1.1.4'

loop_
_geom_angle_atom_site_label_1
_geom_angle_atom_site_label_2
_geom_angle_atom_site_label_3
_geom_angle_site_symmetry_1
_geom_angle_site_symmetry_3
_geom_angle
_geom_angle_publ_flag
O1 Mn1 O1 . 7_666 79.64(10) ?
O1 Mn1 N2 . . 126.96(9) ?
O1 Mn1 N2 7_666 . 120.82(9) ?
O1 Mn1 N1 . . 121.34(9) ?
O1 Mn1 N1 7_666 . 120.53(9) ?
N2 Mn1 N1 . . 91.34(9) ?
O1 Mn1 Mn1 . 7_666 40.01(6) ?
O1 Mn1 Mn1 7_666 7_666 39.63(6) ?
N2 Mn1 Mn1 . 7_666 136.44(7) ?
N1 Mn1 Mn1 . 7_666 132.01(7) ?
Mn1 O1 Mn1 . 7_666 100.37(10) ?
Mn1 O1 H1 . . 134.(3) ?
Mn1 O1 H1 7_666 . 120.(3) ?
C2 N1 C18 . . 116.5(2) ?
C2 N1 Mn1 . . 121.27(18) ?
C18 N1 Mn1 . . 122.24(17) ?
C4 N2 C6 . . 116.5(2) ?
C4 N2 Mn1 . . 121.75(19) ?
C6 N2 Mn1 . . 121.69(17) ?
C2 C1 H1A . . 109.5 ?
C2 C1 H1B . . 109.5 ?
H1A C1 H1B . . 109.5 ?
C2 C1 H1C . . 109.5 ?
H1A C1 H1C . . 109.5 ?
H1B C1 H1C . . 109.5 ?
N1 C2 C3 . . 124.5(3) ?
N1 C2 C1 . . 120.1(3) ?
C3 C2 C1 . . 115.4(3) ?
C2 C3 C4 . . 130.5(3) ?
C2 C3 H3 . . 114.8 ?
C4 C3 H3 . . 114.8 ?
N2 C4 C3 . . 124.5(3) ?
N2 C4 C5 . . 120.2(2) ?
C3 C4 C5 . . 115.2(2) ?
C4 C5 H5A . . 109.5 ?
C4 C5 H5B . . 109.5 ?
H5A C5 H5B . . 109.5 ?
C4 C5 H5C . . 109.5 ?
H5A C5 H5C . . 109.5 ?
H5B C5 H5C . . 109.5 ?
C11 C6 C7 . . 121.0(3) ?
C11 C6 N2 . . 120.0(3) ?
C7 C6 N2 . . 119.0(2) ?
C8 C7 C6 . . 118.3(3) ?
C8 C7 C12 . . 120.7(3) ?
C6 C7 C12 . . 121.0(3) ?
C9 C8 C7 . . 121.7(3) ?
C9 C8 H8 . . 119.2 ?
C7 C8 H8 . . 119.2 ?
C10 C9 C8 . . 119.7(3) ?
C10 C9 H9 . . 120.2 ?
C8 C9 H9 . . 120.2 ?
C9 C10 C11 . . 121.3(3) ?
C9 C10 H10 . . 119.4 ?
C11 C10 H10 . . 119.4 ?
C6 C11 C10 . . 118.1(3) ?
C6 C11 C15 . . 122.0(3) ?
C10 C11 C15 . . 119.8(3) ?
C13 C12 C7 . . 110.7(3) ?
C13 C12 C14 . . 111.2(3) ?
C7 C12 C14 . . 113.3(3) ?
C13 C12 H12 . . 107.1 ?
C7 C12 H12 . . 107.1 ?
C14 C12 H12 . . 107.1 ?
C12 C13 H13A . . 109.5 ?
C12 C13 H13B . . 109.5 ?
H13A C13 H13B . . 109.5 ?
C12 C13 H13C . . 109.5 ?
H13A C13 H13C . . 109.5 ?
H13B C13 H13C . . 109.5 ?
C12 C14 H14A . . 109.5 ?
C12 C14 H14B . . 109.5 ?
H14A C14 H14B . . 109.5 ?
C12 C14 H14C . . 109.5 ?
H14A C14 H14C . . 109.5 ?
H14B C14 H14C . . 109.5 ?
C11 C15 C16 . . 112.1(3) ?
C11 C15 C17 . . 111.6(3) ?
C16 C15 C17 . . 109.8(3) ?
C11 C15 H15 . . 107.7 ?
C16 C15 H15 . . 107.7 ?
C17 C15 H15 . . 107.7 ?
C15 C16 H16A . . 109.5 ?
C15 C16 H16B . . 109.5 ?
H16A C16 H16B . . 109.5 ?
C15 C16 H16C . . 109.5 ?
H16A C16 H16C . . 109.5 ?
H16B C16 H16C . . 109.5 ?
C15 C17 H17A . . 109.5 ?
C15 C17 H17B . . 109.5 ?
H17A C17 H17B . . 109.5 ?
C15 C17 H17C . . 109.5 ?
H17A C17 H17C . . 109.5 ?
H17B C17 H17C . . 109.5 ?
C19 C18 C23 . . 121.8(3) ?
C19 C18 N1 . . 120.5(3) ?
C23 C18 N1 . . 117.7(3) ?
C20 C19 C18 . . 117.6(3) ?
C20 C19 C24 . . 120.4(3) ?
C18 C19 C24 . . 122.0(3) ?
C21 C20 C19 . . 121.6(3) ?
C21 C20 H20 . . 119.2 ?
C19 C20 H20 . . 119.2 ?
C22 C21 C20 . . 120.1(3) ?
C22 C21 H21 . . 120.0 ?
C20 C21 H21 . . 120.0 ?
C21 C22 C23 . . 120.6(3) ?
C21 C22 H22 . . 119.7 ?
C23 C22 H22 . . 119.7 ?
C22 C23 C18 . . 118.2(3) ?
C22 C23 C27 . . 120.4(3) ?
C18 C23 C27 . . 121.4(3) ?
C19 C24 C25 . . 111.1(3) ?
C19 C24 C26 . . 113.4(3) ?
C25 C24 C26 . . 109.3(3) ?
C19 C24 H24 . . 107.6 ?
C25 C24 H24 . . 107.6 ?
C26 C24 H24 . . 107.6 ?
C24 C25 H25A . . 109.5 ?
C24 C25 H25B . . 109.5 ?
H25A C25 H25B . . 109.5 ?
C24 C25 H25C . . 109.5 ?
H25A C25 H25C . . 109.5 ?
H25B C25 H25C . . 109.5 ?
C24 C26 H26A . . 109.5 ?
C24 C26 H26B . . 109.5 ?
H26A C26 H26B . . 109.5 ?
C24 C26 H26C . . 109.5 ?
H26A C26 H26C . . 109.5 ?
H26B C26 H26C . . 109.5 ?
C29 C27 C23 . . 113.3(3) ?
C29 C27 C28 . . 110.2(3) ?
C23 C27 C28 . . 111.4(3) ?
C29 C27 H27 . . 107.2 ?
C23 C27 H27 . . 107.2 ?
C28 C27 H27 . . 107.2 ?
C27 C28 H28A . . 109.5 ?
C27 C28 H28B . . 109.5 ?
H28A C28 H28B . . 109.5 ?
C27 C28 H28C . . 109.5 ?
H28A C28 H28C . . 109.5 ?
H28B C28 H28C . . 109.5 ?
C27 C29 H29A . . 109.5 ?
C27 C29 H29B . . 109.5 ?
H29A C29 H29B . . 109.5 ?
C27 C29 H29C . . 109.5 ?
H29A C29 H29C . . 109.5 ?
H29B C29 H29C . . 109.5 ?

loop_
_geom_bond_atom_site_label_1
_geom_bond_atom_site_label_2
_geom_bond_site_symmetry_2
_geom_bond_distance
_geom_bond_publ_flag
Mn1 O1 . 2.038(2) ?
Mn1 O1 7_666 2.054(2) ?
Mn1 N2 . 2.106(2) ?
Mn1 N1 . 2.108(2) ?
Mn1 Mn1 7_666 3.1426(9) ?
O1 Mn1 7_666 2.054(2) ?
O1 H1 . 0.71(4) ?
N1 C2 . 1.338(4) ?
N1 C18 . 1.442(4) ?
N2 C4 . 1.333(4) ?
N2 C6 . 1.444(3) ?
C1 C2 . 1.509(4) ?
C1 H1A . 0.98 ?
C1 H1B . 0.98 ?
C1 H1C . 0.98 ?
C2 C3 . 1.398(4) ?
C3 C4 . 1.404(4) ?
C3 H3 . 0.95 ?
C4 C5 . 1.514(4) ?
C5 H5A . 0.98 ?
C5 H5B . 0.98 ?
C5 H5C . 0.98 ?
C6 C11 . 1.401(4) ?
C6 C7 . 1.411(4) ?
C7 C8 . 1.382(4) ?
C7 C12 . 1.516(4) ?
C8 C9 . 1.382(5) ?
C8 H8 . 0.95 ?
C9 C10 . 1.374(5) ?
C9 H9 . 0.95 ?
C10 C11 . 1.404(4) ?
C10 H10 . 0.95 ?
C11 C15 . 1.509(4) ?
C12 C13 . 1.497(5) ?
C12 C14 . 1.526(5) ?
C12 H12 . 1.0 ?
C13 H13A . 0.98 ?
C13 H13B . 0.98 ?
C13 H13C . 0.98 ?
C14 H14A . 0.98 ?
C14 H14B . 0.98 ?
C14 H14C . 0.98 ?
C15 C16 . 1.510(5) ?
C15 C17 . 1.529(4) ?
C15 H15 . 1.0 ?
C16 H16A . 0.98 ?
C16 H16B . 0.98 ?
C16 H16C . 0.98 ?
C17 H17A . 0.98 ?
C17 H17B . 0.98 ?
C17 H17C . 0.98 ?
C18 C19 . 1.401(4) ?
C18 C23 . 1.403(4) ?
C19 C20 . 1.391(4) ?
C19 C24 . 1.511(4) ?
C20 C21 . 1.382(5) ?
C20 H20 . 0.95 ?
C21 C22 . 1.381(5) ?
C21 H21 . 0.95 ?
C22 C23 . 1.396(4) ?
C22 H22 . 0.95 ?
C23 C27 . 1.526(4) ?
C24 C25 . 1.523(4) ?
C24 C26 . 1.527(4) ?
C24 H24 . 1.0 ?
C25 H25A . 0.98 ?
C25 H25B . 0.98 ?
C25 H25C . 0.98 ?
C26 H26A . 0.98 ?
C26 H26B . 0.98 ?
C26 H26C . 0.98 ?
C27 C29 . 1.520(4) ?
C27 C28 . 1.528(4) ?
C27 H27 . 1.0 ?
C28 H28A . 0.98 ?
C28 H28B . 0.98 ?
C28 H28C . 0.98 ?
C29 H29A . 0.98 ?
C29 H29B . 0.98 ?
C29 H29C . 0.98 ?

loop_
_geom_torsion_atom_site_label_1
_geom_torsion_atom_site_label_2
_geom_torsion_atom_site_label_3
_geom_torsion_atom_site_label_4
_geom_torsion_site_symmetry_1
_geom_torsion_site_symmetry_2
_geom_torsion_site_symmetry_3
_geom_torsion_site_symmetry_4
_geom_torsion
_geom_torsion_publ_flag
C18 N1 C2 C3 . . . . 168.3(3) ?
Mn1 N1 C2 C3 . . . . -13.2(4) ?
C18 N1 C2 C1 . . . . -10.7(4) ?
Mn1 N1 C2 C1 . . . . 167.8(2) ?
N1 C2 C3 C4 . . . . -10.0(5) ?
C1 C2 C3 C4 . . . . 169.0(3) ?
C6 N2 C4 C3 . . . . -173.9(3) ?
Mn1 N2 C4 C3 . . . . 9.1(4) ?
C6 N2 C4 C5 . . . . 4.3(4) ?
Mn1 N2 C4 C5 . . . . -172.7(2) ?
C2 C3 C4 N2 . . . . 12.4(5) ?
C2 C3 C4 C5 . . . . -165.9(3) ?
C4 N2 C6 C11 . . . . -91.7(3) ?
Mn1 N2 C6 C11 . . . . 85.3(3) ?
C4 N2 C6 C7 . . . . 87.9(3) ?
Mn1 N2 C6 C7 . . . . -95.1(3) ?
C11 C6 C7 C8 . . . . 1.2(4) ?
N2 C6 C7 C8 . . . . -178.5(3) ?
C11 C6 C7 C12 . . . . -178.6(3) ?
N2 C6 C7 C12 . . . . 1.8(4) ?
C6 C7 C8 C9 . . . . -2.0(5) ?
C12 C7 C8 C9 . . . . 177.8(3) ?
C7 C8 C9 C10 . . . . 0.9(5) ?
C8 C9 C10 C11 . . . . 1.0(5) ?
C7 C6 C11 C10 . . . . 0.5(4) ?
N2 C6 C11 C10 . . . . -179.8(3) ?
C7 C6 C11 C15 . . . . -177.3(3) ?
N2 C6 C11 C15 . . . . 2.3(4) ?
C9 C10 C11 C6 . . . . -1.7(4) ?
C9 C10 C11 C15 . . . . 176.3(3) ?
C8 C7 C12 C13 . . . . -79.7(4) ?
C6 C7 C12 C13 . . . . 100.1(3) ?
C8 C7 C12 C14 . . . . 45.9(4) ?
C6 C7 C12 C14 . . . . -134.3(3) ?
C6 C11 C15 C16 . . . . -114.3(3) ?
C10 C11 C15 C16 . . . . 67.8(4) ?
C6 C11 C15 C17 . . . . 122.1(3) ?
C10 C11 C15 C17 . . . . -55.8(4) ?
C2 N1 C18 C19 . . . . 83.3(3) ?
Mn1 N1 C18 C19 . . . . -95.1(3) ?
C2 N1 C18 C23 . . . . -95.3(3) ?
Mn1 N1 C18 C23 . . . . 86.2(3) ?
C23 C18 C19 C20 . . . . 3.2(4) ?
N1 C18 C19 C20 . . . . -175.3(3) ?
C23 C18 C19 C24 . . . . -177.4(3) ?
N1 C18 C19 C24 . . . . 4.0(4) ?
C18 C19 C20 C21 . . . . 0.4(5) ?
C24 C19 C20 C21 . . . . -178.9(3) ?
C19 C20 C21 C22 . . . . -2.3(5) ?
C20 C21 C22 C23 . . . . 0.7(5) ?
C21 C22 C23 C18 . . . . 2.8(5) ?
C21 C22 C23 C27 . . . . -178.3(3) ?
C19 C18 C23 C22 . . . . -4.8(4) ?
N1 C18 C23 C22 . . . . 173.8(3) ?
C19 C18 C23 C27 . . . . 176.3(3) ?
N1 C18 C23 C27 . . . . -5.1(4) ?
C20 C19 C24 C25 . . . . -79.5(4) ?
C18 C19 C24 C25 . . . . 101.1(3) ?
C20 C19 C24 C26 . . . . 44.1(4) ?
C18 C19 C24 C26 . . . . -135.3(3) ?
C22 C23 C27 C29 . . . . 36.1(4) ?
C18 C23 C27 C29 . . . . -145.0(3) ?
C22 C23 C27 C28 . . . . -88.8(4) ?
C18 C23 C27 C28 . . . . 90.1(3) ?
